data_7237297
loop_
_publ_author_name
'G\'omez, Paula'
'Georgakopoulos, Stamatis'
'Cer\'on, Jos\'e Pedro'
'da Silva, Iv\'an'
'M\'as-Montoya, Miriam'
'P\'erez, Jos\'e'
'T\'arraga, Alberto'
'Curiel, David'

_publ_section_title
;
 Hydrogen-bonded azaphenacene: a strategy for the organization of
 \p-conjugated materials
;
_journal_issue 15
_journal_name_full 'Journal of Materials Chemistry C'
_journal_page_first 3968
_journal_paper_doi 10.1039/C8TC00840J
_journal_volume 6
_journal_year 2018
_chemical_formula_moiety '	C16 H10 N4'
_chemical_formula_sum 'C16 H10 N4'
_chemical_formula_weight 258.28
_chemical_name_mineral PGP-4_2
_space_group_IT_number 2
_space_group_name_Hall '-P 1'
_space_group_name_H-M_alt 'P -1'
_symmetry_cell_setting triclinic
_symmetry_space_group_name_Hall '-P 1'
_symmetry_space_group_name_H-M 'P -1'
_audit_update_record
;
2017-06-20 deposited with the CCDC.
2018-03-01 downloaded from the CCDC.
;
_cell_angle_alpha 98.51(2)
_cell_angle_beta 89.43(4)
_cell_angle_gamma 105.65(3)
_cell_formula_units_Z 1
_cell_length_a 4.1021(13)
_cell_length_b 8.259(3)
_cell_length_c 9.176(2)
_cell_measurement_reflns_used 27
_cell_measurement_temperature 298
_cell_measurement_theta_max 34.8641
_cell_measurement_theta_min 6.0263
_cell_volume 295.91(16)
_diffrn_ambient_temperature 298
_diffrn_measurement_device_type 'ESRF BM25A Powder Diffractometer'
_diffrn_radiation_type synchrotron
_diffrn_radiation_wavelength 0.953892
_diffrn_source Synchrotron
_exptl_crystal_density_diffrn 1.44928
_pd_meas_scan_method cont
_pd_proc_ls_prof_R_factor 4.82920737
_pd_proc_ls_prof_wR_expected 5.59388474
_pd_proc_ls_prof_wR_factor 6.60052663
_pd_spec_mounting 'borosilicate capillary'
_pd_spec_mount_mode transmission
_pd_spec_shape cylinder
_refine_ls_goodness_of_fit_all 1.17995399
_refine_ls_R_factor_all 4.12457992
_refine_ls_shift/su_max 0.001
_cod_data_source_file c8tc00840j2.cif
_cod_data_source_block PGP-4_2
_cod_original_cell_volume 295.93(15)
_cod_original_sg_symbol_Hall '	-P 1'
_cod_original_sg_symbol_H-M P-1
_cod_original_formula_sum '	C16 H10 N4'
_cod_database_code 7237297

loop_
_symmetry_equiv_pos_as_xyz
'x, y, z '
'-x, -y, -z '

loop_
_atom_site_label
_atom_site_type_symbol
_atom_site_symmetry_multiplicity
_atom_site_fract_x
_atom_site_fract_y
_atom_site_fract_z
_atom_site_occupancy
_atom_site_B_iso_or_equiv
C1 C 2 0.2296(11) 0.3164(11) 0.5618(7) 1 3.26(12)
N2 N 2 0.3139(16) 0.171(2) 0.5541(7) 1 3.26(12)
C3 C 2 0.370(2) 0.129(2) 0.6835(19) 1 3.26(12)
C4 C 2 0.347(2) 0.223(2) 0.822(3) 1 3.26(12)
C5 C 2 0.259(3) 0.374(4) 0.824(3) 1 3.26(12)
C6 C 2 0.199(3) 0.421(4) 0.690(4) 1 3.26(12)
N7 N 2 0.460(3) -0.016(4) 0.702(2) 1 3.26(12)
C8 C 2 0.497(3) -0.018(4) 0.850(4) 1 3.26(12)
C9 C 2 0.429(3) 0.129(3) 0.930(4) 1 3.26(12)
C13 C 2 0.451(3) 0.154(3) 1.081(5) 1 3.26(12)
H1 H 2 0.1884(18) 0.350(3) 0.4729(16) 1 3.26(12)
H6 H 2 0.139(3) 0.521(4) 0.688(4) 1 3.26(12)
H5 H 2 0.240(3) 0.442(4) 0.913(3) 1 3.26(12)
H7 H 2 0.488(3) -0.092(4) 0.632(2) 1 3.26(12)
H13 H 2 0.408(4) 0.249(3) 1.137(5) 1 3.26(12)

loop_
_geom_angle_atom_site_label_1
_geom_angle_atom_site_label_2
_geom_angle_atom_site_label_3
_geom_angle
_geom_angle_site_symmetry_1
_geom_angle_site_symmetry_3
_geom_angle_publ_flag
C1 N2 C3 114.5(10) . . no
C3 N7 C8 109(2) . . no
N2 C1 C6 125.5(14) . . no
N2 C3 N7 124.5(16) . . no
N2 C3 C4 126.0(14) . . no
N7 C3 C4 109.5(15) . . no
C8 N7 H7 126(3) . . no
C3 N7 H7 125(3) . . no
C3 C4 C9 106.4(17) . . no
C3 C4 C5 117(2) . . no
C5 C4 C9 136(3) . . no
C4 C5 C6 118(3) . . no
C1 C6 C5 119(2) . . no
C9 C8 C13 123(3) . 2_657 no
N7 C8 C9 109(3) . . no
N7 C8 C13 127(3) . 2_657 no
C4 C9 C8 106(3) . . no
C4 C9 C13 134(2) . . no
C8 C9 C13 119(2) . . no
C8 C13 C9 117(3) 2_657 . no
N2 C1 H1 116.9(14) . . no
C6 C1 H1 117.6(19) . . no
C4 C5 H5 121(3) . . no
C6 C5 H5 121(3) . . no
C1 C6 H6 121(4) . . no
C5 C6 H6 120(4) . . no
C9 C13 H13 122(4) . . no
C8 C13 H13 121(5) 2_657 . no

loop_
_geom_bond_atom_site_label_1
_geom_bond_atom_site_label_2
_geom_bond_distance
_geom_bond_site_symmetry_2
_geom_bond_publ_flag
N2 C1 1.329(16) . no
N2 C3 1.324(19) . no
N7 C3 1.38(3) . no
N7 C8 1.37(4) . no
C1 C6 1.38(4) . no
C3 C4 1.40(3) . no
N7 H7 0.86(3) . no
C4 C9 1.44(4) . no
C4 C5 1.39(3) . no
C5 C6 1.39(4) . no
C8 C13 1.43(4) 2_657 no
C8 C9 1.42(4) . no
C9 C13 1.37(6) . no
C1 H1 0.931(18) . no
C5 H5 0.94(4) . no
C6 H6 0.93(4) . no
C13 H13 0.93(4) . no
